data_4509195
loop_
_publ_author_name
'Tian, Yu-Peng'
'Li, Lin'
'Zhou, Yong-Hong'
'Wang, Peng'
'Zhou, Hong-Ping'
'Wu, Jie-Ying'
'Hu, Zhang-Jun'
'Yang, Jia-Xiang'
'Kong, Lin'
'Xu, Gui-Bao'
'Tao, Xu-Tang'
'Jiang, Min-Hua'

_publ_section_title
;
 Design and Synthesis of Two New Two-Photon Absorbing Pyridine Salts as
 Ligands and Their Rare Earth Complexes
;
_journal_issue 3
_journal_name_full 'Crystal Growth &amp; Design'
_journal_page_first 1499
_journal_paper_doi 10.1021/cg801022h
_journal_volume 9
_journal_year 2009
_chemical_formula_sum 'C108 H150 N12 O41 Tm2'
_chemical_formula_weight 2608.87
_chemical_name_systematic
; 
 ? 
;
_space_group_IT_number 2
_symmetry_space_group_name_Hall '-P 1'
_symmetry_space_group_name_H-M 'P -1'
_atom_sites_solution_hydrogens geom
_atom_sites_solution_primary direct
_atom_sites_solution_secondary difmap
_audit_creation_method SHELXL-97
_cell_angle_alpha 67.778(10)
_cell_angle_beta 70.407(10)
_cell_angle_gamma 77.634(10)
_cell_formula_units_Z 1
_cell_length_a 14.131(9)
_cell_length_b 14.823(10)
_cell_length_c 17.441(11)
_cell_measurement_temperature 293(2)
_cell_volume 3170(4)
_computing_structure_refinement 'SHELXL-97 (Sheldrick, 1997)'
_computing_structure_solution 'SHELXS-97 (Sheldrick, 1990)'
_diffrn_ambient_temperature 293(2)
_diffrn_measured_fraction_theta_full 0.978
_diffrn_measured_fraction_theta_max 0.978
_diffrn_radiation_monochromator graphite
_diffrn_radiation_source 'fine-focus sealed tube'
_diffrn_radiation_type MoK\a
_diffrn_radiation_wavelength 0.71073
_diffrn_reflns_av_R_equivalents 0.0395
_diffrn_reflns_av_sigmaI/netI 0.0978
_diffrn_reflns_limit_h_max 16
_diffrn_reflns_limit_h_min -15
_diffrn_reflns_limit_k_max 17
_diffrn_reflns_limit_k_min -17
_diffrn_reflns_limit_l_max 17
_diffrn_reflns_limit_l_min -20
_diffrn_reflns_number 16116
_diffrn_reflns_theta_full 25.03
_diffrn_reflns_theta_max 25.03
_diffrn_reflns_theta_min 1.54
_exptl_absorpt_coefficient_mu 1.476
_exptl_absorpt_correction_T_max 0.7982
_exptl_absorpt_correction_T_min 0.5439
_exptl_crystal_density_diffrn 1.391
_exptl_crystal_density_method 'not measured'
_exptl_crystal_F_000 1372
_exptl_crystal_size_max 0.47
_exptl_crystal_size_mid 0.44
_exptl_crystal_size_min 0.16
_refine_diff_density_max 1.353
_refine_diff_density_min -0.581
_refine_diff_density_rms 0.114
_refine_ls_extinction_method none
_refine_ls_goodness_of_fit_ref 1.011
_refine_ls_hydrogen_treatment mixed
_refine_ls_matrix_type full
_refine_ls_number_parameters 787
_refine_ls_number_reflns 10949
_refine_ls_number_restraints 92
_refine_ls_restrained_S_all 1.026
_refine_ls_R_factor_all 0.1025
_refine_ls_R_factor_gt 0.0613
_refine_ls_shift/su_max 0.813
_refine_ls_shift/su_mean 0.020
_refine_ls_structure_factor_coef Fsqd
_refine_ls_weighting_details 'calc w=1/[\s^2^(Fo^2^)+(0.0763P)^2^+0.0000P] where P=(Fo^2^+2Fc^2^)/3'
_refine_ls_weighting_scheme calc
_refine_ls_wR_factor_gt 0.1439
_refine_ls_wR_factor_ref 0.1622
_reflns_number_gt 6751
_reflns_number_total 10949
_reflns_threshold_expression >2sigma(I)
_cod_data_source_file cg801022hsup1.cif
_cod_data_source_block 6
_cod_database_code 4509195

loop_
_symmetry_equiv_pos_as_xyz
'x, y, z'
'-x, -y, -z'

loop_
_atom_site_label
_atom_site_type_symbol
_atom_site_fract_x
_atom_site_fract_y
_atom_site_fract_z
_atom_site_U_iso_or_equiv
_atom_site_adp_type
_atom_site_occupancy
_atom_site_symmetry_multiplicity
_atom_site_calc_flag
_atom_site_refinement_flags
Tm1 Tm 0.15153(3) 0.92512(3) 0.02444(2) 0.05814(16) Uani 1 1 d .
N1 N 0.0083(7) 0.6627(6) 0.3133(6) 0.082(2) Uani 1 1 d .
N2 N 0.3102(6) 0.2953(6) 0.8539(5) 0.084(2) Uani 1 1 d .
N3 N -0.0319(5) 1.0688(5) 0.2566(4) 0.0612(17) Uani 1 1 d .
N4 N 0.3535(7) 0.7286(8) 0.7447(6) 0.104(3) Uani 1 1 d .
N5 N 0.2943(5) 0.8712(6) 0.2792(4) 0.0682(19) Uani 1 1 d .
N6 N 0.6314(8) 0.4393(9) 0.7878(6) 0.119(3) Uani 1 1 d .
N7 N 0.7220(9) 0.8982(8) 0.3170(7) 0.099(3) Uani 1 1 d .
O1 O 0.0168(4) 0.8281(4) 0.1008(4) 0.0752(16) Uani 1 1 d .
O2 O 0.1220(4) 0.7914(4) 0.1792(3) 0.0704(15) Uani 1 1 d .
O3 O 0.1775(7) 0.2084(6) 1.0335(4) 0.114(2) Uani 1 1 d D
H3 H 0.2193 0.1891 1.0608 0.171 Uiso 1 1 calc R
O4 O 0.0544(4) 0.9954(4) 0.1309(3) 0.0649(14) Uani 1 1 d .
O5 O -0.0704(4) 1.0512(4) 0.0713(3) 0.0720(16) Uani 1 1 d .
O6 O 0.4045(12) 0.7597(13) 0.8837(10) 0.251(7) Uani 1 1 d DU
H6 H 0.4442 0.7104 0.8839 0.377 Uiso 1 1 calc R
O7 O 0.2777(4) 0.9401(5) 0.0642(3) 0.0764(17) Uani 1 1 d .
O8 O 0.4068(5) 0.8973(6) 0.1147(4) 0.107(2) Uani 1 1 d U
O9 O 0.683(3) 0.547(3) 0.914(4) 0.33(2) Uiso 0.50 1 d PD
H9 H 0.7041 0.5970 0.8757 0.497 Uiso 0.50 1 calc PR
O10 O 0.1487(4) 1.0942(4) -0.0433(4) 0.0736(16) Uani 1 1 d D
O11 O 0.2864(5) 0.9551(6) -0.1060(4) 0.107(2) Uani 1 1 d D
O12 O 0.2238(6) 0.7774(6) 0.0054(5) 0.113(2) Uani 1 1 d D
O13 O 0.6367(8) 0.9226(9) 0.3198(8) 0.168(5) Uani 1 1 d .
O14 O 0.7868(8) 0.9134(8) 0.2509(6) 0.143(3) Uani 1 1 d .
O15 O 0.7490(8) 0.8552(7) 0.3829(6) 0.143(3) Uani 1 1 d .
O16 O 0.3135(11) 0.1482(10) 0.1358(9) 0.188(4) Uani 1 1 d D
O17 O 0.093(3) 0.597(3) 0.079(2) 0.493(19) Uani 1 1 d DU
O18 O 0.4773(9) 0.9417(9) 0.9231(7) 0.167(4) Uani 1 1 d D
O19 O 0.5684(10) 0.9133(12) 0.5155(8) 0.199(5) Uani 1 1 d D
O20 O 0.960(3) 0.389(3) 0.116(2) 0.484(18) Uani 1 1 d DU
O21 O 0.685(2) 0.8571(19) 0.6224(14) 0.176(8) Uiso 0.50 1 d PD
C1 C 0.0429(7) 0.7823(6) 0.1688(5) 0.064(2) Uani 1 1 d .
C2 C -0.0304(7) 0.7152(7) 0.2402(6) 0.088(3) Uani 1 1 d .
H2A H -0.0935 0.7532 0.2579 0.106 Uiso 1 1 calc R
H2B H -0.0441 0.6688 0.2190 0.106 Uiso 1 1 calc R
C3 C 0.0769(8) 0.5893(9) 0.3167(6) 0.098(3) Uani 1 1 d .
H3A H 0.0991 0.5629 0.2723 0.118 Uiso 1 1 calc R
C4 C 0.1181(8) 0.5491(9) 0.3863(9) 0.118(5) Uani 1 1 d .
H4 H 0.1689 0.4974 0.3870 0.141 Uiso 1 1 calc R
C5 C 0.0838(11) 0.5857(10) 0.4552(7) 0.105(4) Uani 1 1 d D
C6 C 0.0113(12) 0.6603(9) 0.4512(8) 0.123(5) Uani 1 1 d .
H6A H -0.0149 0.6874 0.4951 0.147 Uiso 1 1 calc R
C7 C -0.0234(10) 0.6958(8) 0.3782(9) 0.107(4) Uani 1 1 d .
H7 H -0.0738 0.7478 0.3753 0.128 Uiso 1 1 calc R
C8 C 0.1194(10) 0.5500(9) 0.5340(8) 0.129(5) Uani 1 1 d D
H8 H 0.0891 0.5820 0.5743 0.155 Uiso 1 1 calc R
C9 C 0.1851(9) 0.4820(8) 0.5509(7) 0.104(4) Uani 1 1 d D
H9A H 0.2189 0.4541 0.5082 0.124 Uiso 1 1 calc R
C10 C 0.2157(8) 0.4403(7) 0.6306(6) 0.078(3) Uani 1 1 d D
C11 C 0.2825(8) 0.3594(8) 0.6385(6) 0.084(3) Uani 1 1 d .
H11 H 0.3092 0.3358 0.5924 0.101 Uiso 1 1 calc R
C12 C 0.3123(7) 0.3108(7) 0.7121(6) 0.075(2) Uani 1 1 d .
H12 H 0.3569 0.2543 0.7150 0.090 Uiso 1 1 calc R
C13 C 0.2777(7) 0.3437(7) 0.7827(6) 0.070(2) Uani 1 1 d .
C14 C 0.2105(7) 0.4287(7) 0.7749(6) 0.078(3) Uani 1 1 d .
H14 H 0.1850 0.4542 0.8199 0.093 Uiso 1 1 calc R
C15 C 0.1824(7) 0.4741(7) 0.6996(7) 0.084(3) Uani 1 1 d .
H15 H 0.1383 0.5311 0.6951 0.101 Uiso 1 1 calc R
C16 C 0.2787(9) 0.3356(8) 0.9254(7) 0.101(4) Uani 1 1 d D
H16A H 0.3303 0.3139 0.9556 0.121 Uiso 1 1 calc R
H16B H 0.2751 0.4065 0.9011 0.121 Uiso 1 1 calc R
C17 C 0.1809(10) 0.3079(9) 0.9887(8) 0.122(4) Uani 1 1 d D
H17A H 0.1646 0.3419 1.0300 0.147 Uiso 1 1 calc R
H17B H 0.1291 0.3302 0.9587 0.147 Uiso 1 1 calc R
C18 C 0.3730(8) 0.2048(8) 0.8623(7) 0.094(3) Uani 1 1 d .
H18A H 0.3877 0.1812 0.9168 0.142 Uiso 1 1 calc R
H18B H 0.4348 0.2147 0.8164 0.142 Uiso 1 1 calc R
H18C H 0.3386 0.1575 0.8591 0.142 Uiso 1 1 calc R
C19 C -0.0269(6) 1.0427(6) 0.1250(5) 0.0552(19) Uani 1 1 d .
C20 C -0.0806(7) 1.0958(6) 0.1880(5) 0.068(2) Uani 1 1 d .
H20A H -0.0811 1.1659 0.1578 0.082 Uiso 1 1 calc R
H20B H -0.1501 1.0803 0.2132 0.082 Uiso 1 1 calc R
C21 C -0.0520(7) 0.9857(7) 0.3216(5) 0.068(2) Uani 1 1 d .
H21 H -0.1011 0.9502 0.3251 0.081 Uiso 1 1 calc R
C22 C -0.0014(7) 0.9510(6) 0.3841(5) 0.068(2) Uani 1 1 d .
H22 H -0.0168 0.8931 0.4297 0.082 Uiso 1 1 calc R
C23 C 0.0739(6) 1.0041(6) 0.3779(5) 0.062(2) Uani 1 1 d D
C24 C 0.0885(7) 1.0889(7) 0.3125(5) 0.070(2) Uani 1 1 d .
H24 H 0.1354 1.1273 0.3083 0.084 Uiso 1 1 calc R
C25 C 0.0370(7) 1.1211(7) 0.2516(5) 0.070(2) Uani 1 1 d .
H25 H 0.0502 1.1798 0.2065 0.084 Uiso 1 1 calc R
C26 C 0.1337(7) 0.9699(7) 0.4386(5) 0.071(2) Uani 1 1 d D
H26 H 0.1805 1.0100 0.4315 0.085 Uiso 1 1 calc R
C27 C 0.1267(7) 0.8855(7) 0.5038(5) 0.073(2) Uani 1 1 d D
H27 H 0.0801 0.8455 0.5101 0.087 Uiso 1 1 calc R
C28 C 0.1856(7) 0.8493(7) 0.5667(5) 0.070(2) Uani 1 1 d D
C29 C 0.1672(8) 0.7593(7) 0.6311(6) 0.082(3) Uani 1 1 d .
H29 H 0.1185 0.7241 0.6335 0.098 Uiso 1 1 calc R
C30 C 0.2193(9) 0.7226(7) 0.6900(6) 0.090(3) Uani 1 1 d .
H30 H 0.2020 0.6641 0.7342 0.107 Uiso 1 1 calc R
C31 C 0.2970(8) 0.7664(8) 0.6888(6) 0.081(3) Uani 1 1 d .
C32 C 0.3139(8) 0.8602(8) 0.6242(6) 0.084(3) Uani 1 1 d .
H32 H 0.3625 0.8954 0.6218 0.101 Uiso 1 1 calc R
C33 C 0.2579(7) 0.8991(7) 0.5646(5) 0.077(3) Uani 1 1 d .
H33 H 0.2700 0.9601 0.5227 0.093 Uiso 1 1 calc R
C34 C 0.4372(12) 0.7713(13) 0.7372(9) 0.151(6) Uani 1 1 d D
H34A H 0.4613 0.8133 0.6779 0.181 Uiso 1 1 calc R
H34B H 0.4907 0.7197 0.7495 0.181 Uiso 1 1 calc R
C35 C 0.4178(17) 0.8282(15) 0.7932(13) 0.217(9) Uani 1 1 d DU
H35A H 0.3573 0.8731 0.7890 0.260 Uiso 1 1 calc R
H35B H 0.4739 0.8662 0.7762 0.260 Uiso 1 1 calc R
C36 C 0.3401(11) 0.6308(9) 0.8084(8) 0.127(4) Uani 1 1 d .
H36A H 0.3856 0.6152 0.8430 0.191 Uiso 1 1 calc R
H36B H 0.3541 0.5838 0.7794 0.191 Uiso 1 1 calc R
H36C H 0.2718 0.6290 0.8448 0.191 Uiso 1 1 calc R
C37 C 0.3179(6) 0.9195(6) 0.1235(5) 0.063(2) Uani 1 1 d .
C38 C 0.2508(6) 0.9258(7) 0.2074(5) 0.074(2) Uani 1 1 d .
H38A H 0.2359 0.9941 0.2037 0.089 Uiso 1 1 calc R
H38B H 0.1876 0.9008 0.2190 0.089 Uiso 1 1 calc R
C39 C 0.2733(8) 0.7812(9) 0.3257(7) 0.086(3) Uani 1 1 d .
H39 H 0.2269 0.7544 0.3154 0.104 Uiso 1 1 calc R
C40 C 0.3181(10) 0.7264(9) 0.3888(7) 0.115(4) Uani 1 1 d .
H40 H 0.3040 0.6620 0.4206 0.138 Uiso 1 1 calc R
C41 C 0.3872(9) 0.7692(12) 0.4053(7) 0.105(4) Uani 1 1 d DU
C42 C 0.4037(8) 0.8614(10) 0.3576(7) 0.100(3) Uani 1 1 d .
H42 H 0.4476 0.8915 0.3675 0.120 Uiso 1 1 calc R
C43 C 0.3594(7) 0.9109(8) 0.2966(6) 0.083(3) Uani 1 1 d .
H43 H 0.3731 0.9753 0.2643 0.099 Uiso 1 1 calc R
C44 C 0.4507(11) 0.7361(12) 0.4710(9) 0.150(5) Uani 1 1 d DU
H44 H 0.4879 0.7790 0.4737 0.180 Uiso 1 1 calc R
C45 C 0.4491(10) 0.6527(11) 0.5175(8) 0.138(5) Uani 1 1 d DU
H45 H 0.4085 0.6155 0.5115 0.165 Uiso 1 1 calc R
C46 C 0.5050(8) 0.6005(10) 0.5851(6) 0.092(3) Uani 1 1 d D
C47 C 0.4854(8) 0.5073(9) 0.6348(7) 0.095(3) Uani 1 1 d .
H47 H 0.4434 0.4775 0.6224 0.114 Uiso 1 1 calc R
C48 C 0.5246(9) 0.4562(8) 0.7016(7) 0.097(3) Uani 1 1 d .
H48 H 0.5055 0.3938 0.7358 0.117 Uiso 1 1 calc R
C49 C 0.5930(8) 0.4940(9) 0.7213(6) 0.089(3) Uani 1 1 d .
C50 C 0.6176(8) 0.5876(9) 0.6683(7) 0.089(3) Uani 1 1 d .
H50 H 0.6633 0.6159 0.6780 0.107 Uiso 1 1 calc R
C51 C 0.5751(9) 0.6394(8) 0.6013(7) 0.095(3) Uani 1 1 d .
H51 H 0.5936 0.7017 0.5662 0.114 Uiso 1 1 calc R
C52 C 0.6872(11) 0.4849(14) 0.8196(10) 0.161(6) Uani 1 1 d D
H52A H 0.7176 0.5412 0.7737 0.193 Uiso 1 1 calc R
H52B H 0.7401 0.4383 0.8406 0.193 Uiso 1 1 calc R
C53 C 0.6099(19) 0.516(2) 0.8927(16) 0.130(9) Uani 0.50 1 d PDU
H53A H 0.5608 0.5690 0.8729 0.156 Uiso 0.50 1 calc PR
H53B H 0.5762 0.4619 0.9391 0.156 Uiso 0.50 1 calc PR
C54 C 0.6032(14) 0.3428(12) 0.8441(10) 0.179(7) Uani 1 1 d .
H54A H 0.6431 0.3157 0.8841 0.269 Uiso 1 1 calc R
H54B H 0.6147 0.3013 0.8103 0.269 Uiso 1 1 calc R
H54C H 0.5330 0.3474 0.8753 0.269 Uiso 1 1 calc R
H55 H 0.168(5) 1.129(4) -0.019(5) 0.080 Uiso 1 1 d D
H56 H 0.095(4) 1.129(4) -0.061(5) 0.080 Uiso 1 1 d D
H57 H 0.347(3) 0.939(6) -0.095(5) 0.080 Uiso 1 1 d D
H58 H 0.168(4) 0.746(6) 0.038(5) 0.080 Uiso 1 1 d D
H59 H 0.357(6) 0.152(6) 0.084(3) 0.080 Uiso 1 1 d D
H60 H 0.322(6) 0.195(5) 0.154(5) 0.080 Uiso 1 1 d D
H61 H 0.102(5) 0.598(6) 0.128(2) 0.080 Uiso 1 1 d D
H62 H 0.146(4) 0.618(6) 0.034(3) 0.080 Uiso 1 1 d D
H63 H 0.482(7) 0.947(5) 0.971(3) 0.080 Uiso 1 1 d D
H64 H 0.473(8) 0.878(2) 0.933(5) 0.080 Uiso 1 1 d D
H65 H 0.630(3) 0.897(7) 0.525(4) 0.080 Uiso 1 1 d D
H66 H 0.576(5) 0.936(7) 0.4583(15) 0.080 Uiso 1 1 d D
H67 H 0.933(6) 0.443(3) 0.079(4) 0.080 Uiso 1 1 d D
H68 H 0.956(6) 0.338(3) 0.101(5) 0.080 Uiso 1 1 d D
H69 H 0.655(5) 0.885(4) 0.663(4) 0.080 Uiso 1 1 d D
H70 H 0.724(5) 0.802(3) 0.641(4) 0.080 Uiso 1 1 d D

loop_
_atom_site_aniso_label
_atom_site_aniso_U_11
_atom_site_aniso_U_22
_atom_site_aniso_U_33
_atom_site_aniso_U_23
_atom_site_aniso_U_13
_atom_site_aniso_U_12
Tm1 0.0503(2) 0.0816(3) 0.0473(2) -0.02642(18) -0.02207(15) 0.00656(17)
N1 0.088(6) 0.075(6) 0.077(6) 0.004(5) -0.038(5) -0.023(5)
N2 0.077(5) 0.081(6) 0.082(6) -0.009(4) -0.035(4) -0.001(4)
N3 0.078(5) 0.065(5) 0.047(4) -0.027(4) -0.025(3) 0.007(4)
N4 0.101(7) 0.125(8) 0.089(6) -0.026(6) -0.055(5) 0.007(6)
N5 0.057(4) 0.095(6) 0.055(4) -0.029(4) -0.018(3) -0.001(4)
N6 0.105(7) 0.146(9) 0.088(6) -0.027(6) -0.047(6) 0.030(7)
N7 0.101(8) 0.126(8) 0.072(7) -0.042(6) -0.002(6) -0.035(7)
O1 0.082(4) 0.072(4) 0.066(4) -0.002(3) -0.039(3) -0.007(3)
O2 0.064(4) 0.070(4) 0.068(4) -0.005(3) -0.028(3) -0.006(3)
O3 0.156(7) 0.111(6) 0.070(5) -0.019(4) -0.029(5) -0.028(5)
O4 0.063(3) 0.084(4) 0.052(3) -0.034(3) -0.020(3) 0.013(3)
O5 0.083(4) 0.095(4) 0.050(3) -0.024(3) -0.035(3) -0.009(3)
O6 0.250(10) 0.269(10) 0.222(9) -0.084(8) -0.070(8) 0.011(8)
O7 0.052(3) 0.117(5) 0.062(3) -0.019(3) -0.028(3) -0.012(3)
O8 0.062(4) 0.167(6) 0.074(4) -0.023(4) -0.033(3) 0.015(4)
O10 0.071(4) 0.080(4) 0.073(4) -0.012(3) -0.034(3) -0.019(3)
O11 0.057(4) 0.171(7) 0.089(5) -0.061(5) -0.008(4) 0.006(4)
O12 0.117(6) 0.101(6) 0.110(6) -0.049(5) -0.023(5) 0.023(5)
O13 0.082(6) 0.196(11) 0.251(13) -0.121(10) -0.028(7) -0.008(7)
O14 0.129(7) 0.190(9) 0.110(7) -0.039(7) -0.024(6) -0.052(7)
O15 0.181(10) 0.150(8) 0.088(6) -0.036(6) -0.034(6) -0.011(7)
O16 0.189(12) 0.182(11) 0.176(11) -0.019(9) -0.064(9) -0.040(10)
O17 0.49(2) 0.49(2) 0.51(2) -0.173(11) -0.139(11) -0.048(10)
O18 0.125(7) 0.226(12) 0.153(9) -0.093(9) -0.011(7) -0.015(9)
O19 0.173(11) 0.215(13) 0.168(10) -0.034(10) -0.002(8) -0.067(11)
O20 0.47(2) 0.47(2) 0.49(2) -0.166(11) -0.098(11) -0.051(10)
C1 0.061(5) 0.063(5) 0.068(6) -0.013(4) -0.028(4) -0.003(4)
C2 0.083(7) 0.084(7) 0.076(6) 0.026(5) -0.043(5) -0.029(6)
C3 0.084(7) 0.105(8) 0.068(6) 0.002(6) -0.019(5) 0.007(7)
C4 0.081(8) 0.091(8) 0.114(10) 0.034(8) -0.031(7) 0.004(6)
C5 0.115(10) 0.110(10) 0.074(8) 0.027(7) -0.043(7) -0.060(8)
C6 0.173(13) 0.087(8) 0.112(10) 0.018(7) -0.088(10) -0.036(9)
C7 0.116(9) 0.060(7) 0.136(11) 0.015(7) -0.069(9) -0.025(6)
C8 0.139(12) 0.105(10) 0.125(10) 0.030(8) -0.060(9) -0.066(9)
C9 0.089(8) 0.084(8) 0.114(9) 0.012(7) -0.037(7) -0.028(6)
C10 0.090(7) 0.066(6) 0.068(6) 0.009(5) -0.033(5) -0.027(6)
C11 0.076(7) 0.102(8) 0.067(6) -0.012(6) -0.015(5) -0.030(6)
C12 0.060(5) 0.078(6) 0.080(7) -0.015(5) -0.024(5) -0.005(5)
C13 0.063(5) 0.067(6) 0.075(6) -0.003(5) -0.034(5) -0.010(5)
C14 0.088(7) 0.067(6) 0.081(6) -0.017(5) -0.036(5) -0.009(5)
C15 0.078(6) 0.056(6) 0.111(8) -0.001(6) -0.050(6) -0.004(5)
C16 0.133(10) 0.104(8) 0.083(7) -0.008(6) -0.063(7) -0.035(7)
C17 0.150(12) 0.123(11) 0.089(8) -0.039(8) -0.024(8) -0.013(9)
C18 0.084(7) 0.101(8) 0.094(7) -0.020(6) -0.045(6) 0.008(6)
C19 0.068(5) 0.060(5) 0.040(4) -0.018(4) -0.018(4) -0.003(4)
C20 0.078(6) 0.072(6) 0.060(5) -0.026(4) -0.032(4) 0.010(5)
C21 0.082(6) 0.076(6) 0.062(5) -0.032(5) -0.027(5) -0.012(5)
C22 0.088(6) 0.070(6) 0.047(5) -0.020(4) -0.019(4) -0.009(5)
C23 0.078(6) 0.073(6) 0.050(5) -0.038(5) -0.020(4) -0.003(5)
C24 0.074(6) 0.086(7) 0.060(5) -0.029(5) -0.019(5) -0.015(5)
C25 0.084(6) 0.073(6) 0.057(5) -0.025(4) -0.020(5) -0.006(5)
C26 0.072(6) 0.081(6) 0.070(6) -0.037(5) -0.021(5) -0.005(5)
C27 0.072(6) 0.084(7) 0.069(6) -0.039(5) -0.020(5) 0.001(5)
C28 0.079(6) 0.078(6) 0.064(6) -0.036(5) -0.029(5) 0.007(5)
C29 0.094(7) 0.080(7) 0.080(6) -0.029(6) -0.037(6) -0.002(6)
C30 0.113(8) 0.075(7) 0.080(7) -0.012(5) -0.045(6) -0.004(6)
C31 0.091(7) 0.084(7) 0.073(6) -0.038(6) -0.030(5) 0.014(6)
C32 0.083(7) 0.098(8) 0.082(7) -0.038(6) -0.028(5) -0.006(6)
C33 0.081(6) 0.092(7) 0.061(6) -0.025(5) -0.026(5) -0.004(5)
C34 0.137(12) 0.216(17) 0.123(11) -0.053(11) -0.071(10) -0.017(12)
C35 0.204(12) 0.217(12) 0.216(12) -0.068(9) -0.045(9) -0.026(9)
C36 0.149(12) 0.118(10) 0.121(10) -0.034(8) -0.081(9) 0.031(9)
C37 0.045(5) 0.075(6) 0.064(5) -0.013(4) -0.023(4) -0.003(4)
C38 0.059(5) 0.109(7) 0.065(5) -0.036(5) -0.035(4) 0.012(5)
C39 0.080(7) 0.090(8) 0.087(7) -0.028(6) -0.015(6) -0.022(6)
C40 0.129(11) 0.088(8) 0.067(7) 0.005(6) 0.004(7) 0.002(8)
C41 0.094(7) 0.141(8) 0.067(6) -0.036(6) -0.033(5) 0.031(6)
C42 0.081(7) 0.156(11) 0.074(7) -0.037(7) -0.040(6) -0.009(7)
C43 0.076(6) 0.112(8) 0.074(6) -0.030(6) -0.031(5) -0.023(6)
C44 0.148(9) 0.144(9) 0.134(9) -0.055(7) -0.011(7) 0.004(7)
C45 0.133(8) 0.126(8) 0.113(8) -0.059(7) 0.014(6) 0.028(7)
C46 0.086(7) 0.131(10) 0.064(6) -0.044(7) -0.038(6) 0.030(7)
C47 0.101(8) 0.106(9) 0.083(7) -0.035(7) -0.029(6) -0.010(7)
C48 0.118(9) 0.088(7) 0.082(7) -0.023(6) -0.036(7) 0.000(7)
C49 0.078(7) 0.107(9) 0.071(6) -0.030(6) -0.030(5) 0.032(6)
C50 0.077(7) 0.108(9) 0.084(7) -0.028(7) -0.034(6) -0.003(6)
C51 0.107(8) 0.079(7) 0.081(7) -0.015(6) -0.029(6) 0.007(6)
C52 0.108(11) 0.228(18) 0.152(13) -0.047(12) -0.078(10) 0.010(11)
C53 0.139(12) 0.152(12) 0.125(12) -0.063(9) -0.044(9) -0.025(9)
C54 0.24(2) 0.131(13) 0.143(13) 0.006(11) -0.096(13) 0.010(13)

loop_
_atom_type_symbol
_atom_type_description
_atom_type_scat_dispersion_real
_atom_type_scat_dispersion_imag
_atom_type_scat_source
C C 0.0033 0.0016 'International Tables Vol C Tables 4.2.6.8 and 6.1.1.4'
H H 0.0000 0.0000 'International Tables Vol C Tables 4.2.6.8 and 6.1.1.4'
O O 0.0106 0.0060 'International Tables Vol C Tables 4.2.6.8 and 6.1.1.4'
Tm Tm -0.3139 5.2483 'International Tables Vol C Tables 4.2.6.8 and 6.1.1.4'
N N 0.0061 0.0033 'International Tables Vol C Tables 4.2.6.8 and 6.1.1.4'

loop_
_geom_angle_atom_site_label_1
_geom_angle_atom_site_label_2
_geom_angle_atom_site_label_3
_geom_angle
_geom_angle_site_symmetry_1
_geom_angle_site_symmetry_3
O7 Tm1 O5 153.8(2) . 2_575
O7 Tm1 O12 92.8(3) . .
O5 Tm1 O12 88.6(3) 2_575 .
O7 Tm1 O10 84.8(2) . .
O5 Tm1 O10 78.6(2) 2_575 .
O12 Tm1 O10 143.3(3) . .
O7 Tm1 O1 130.50(19) . .
O5 Tm1 O1 75.4(2) 2_575 .
O12 Tm1 O1 78.4(3) . .
O10 Tm1 O1 129.5(2) . .
O7 Tm1 O4 83.1(2) . .
O5 Tm1 O4 111.1(2) 2_575 .
O12 Tm1 O4 142.4(2) . .
O10 Tm1 O4 73.7(2) . .
O1 Tm1 O4 76.4(2) . .
O7 Tm1 O11 76.9(2) . .
O5 Tm1 O11 78.8(2) 2_575 .
O12 Tm1 O11 71.3(3) . .
O10 Tm1 O11 72.5(3) . .
O1 Tm1 O11 140.3(3) . .
O4 Tm1 O11 142.0(3) . .
O7 Tm1 O2 78.7(2) . .
O5 Tm1 O2 126.45(19) 2_575 .
O12 Tm1 O2 73.1(2) . .
O10 Tm1 O2 141.1(2) . .
O1 Tm1 O2 52.02(18) . .
O4 Tm1 O2 69.47(19) . .
O11 Tm1 O2 135.2(2) . .
O7 Tm1 C1 104.3(2) . .
O5 Tm1 C1 101.3(2) 2_575 .
O12 Tm1 C1 74.8(3) . .
O10 Tm1 C1 141.2(2) . .
O1 Tm1 C1 26.2(2) . .
O4 Tm1 C1 70.2(2) . .
O11 Tm1 C1 146.1(3) . .
O2 Tm1 C1 25.82(19) . .
C3 N1 C7 117.9(9) . .
C3 N1 C2 124.5(11) . .
C7 N1 C2 117.5(10) . .
C13 N2 C18 121.3(9) . .
C13 N2 C16 119.6(8) . .
C18 N2 C16 119.1(8) . .
C21 N3 C25 120.0(7) . .
C21 N3 C20 118.1(7) . .
C25 N3 C20 121.6(7) . .
C31 N4 C34 123.3(11) . .
C31 N4 C36 120.1(10) . .
C34 N4 C36 115.8(10) . .
C39 N5 C43 119.1(8) . .
C39 N5 C38 119.8(8) . .
C43 N5 C38 121.1(8) . .
C49 N6 C54 123.7(13) . .
C49 N6 C52 120.0(12) . .
C54 N6 C52 114.8(11) . .
O13 N7 O14 122.1(13) . .
O13 N7 O15 121.6(12) . .
O14 N7 O15 116.3(13) . .
C1 O1 Tm1 98.5(5) . .
C1 O2 Tm1 85.5(5) . .
C19 O4 Tm1 119.8(5) . .
C19 O5 Tm1 176.7(6) . 2_575
C37 O7 Tm1 148.0(5) . .
O2 C1 O1 124.0(8) . .
O2 C1 C2 120.4(7) . .
O1 C1 C2 115.6(7) . .
O2 C1 Tm1 68.7(4) . .
O1 C1 Tm1 55.3(4) . .
C2 C1 Tm1 170.1(6) . .
N1 C2 C1 111.4(7) . .
N1 C3 C4 120.8(12) . .
C3 C4 C5 120.7(11) . .
C6 C5 C4 117.6(10) . .
C6 C5 C8 115.5(14) . .
C4 C5 C8 127.0(15) . .
C5 C6 C7 117.0(14) . .
N1 C7 C6 126.1(12) . .
C9 C8 C5 126.2(15) . .
C8 C9 C10 127.4(13) . .
C11 C10 C15 116.1(8) . .
C11 C10 C9 117.2(11) . .
C15 C10 C9 126.7(11) . .
C10 C11 C12 122.3(10) . .
C11 C12 C13 121.9(9) . .
N2 C13 C12 120.5(9) . .
N2 C13 C14 122.9(10) . .
C12 C13 C14 116.6(8) . .
C15 C14 C13 119.0(10) . .
C10 C15 C14 124.0(9) . .
C17 C16 N2 115.0(9) . .
O3 C17 C16 114.8(10) . .
O4 C19 O5 126.2(7) . .
O4 C19 C20 118.2(6) . .
O5 C19 C20 115.6(7) . .
N3 C20 C19 111.3(7) . .
N3 C21 C22 121.1(8) . .
C21 C22 C23 119.3(8) . .
C24 C23 C22 116.7(7) . .
C24 C23 C26 120.8(8) . .
C22 C23 C26 122.4(8) . .
C23 C24 C25 122.4(8) . .
N3 C25 C24 120.3(8) . .
C27 C26 C23 125.1(8) . .
C26 C27 C28 126.2(9) . .
C33 C28 C29 118.4(8) . .
C33 C28 C27 123.5(9) . .
C29 C28 C27 118.1(9) . .
C30 C29 C28 120.5(10) . .
C29 C30 C31 124.0(10) . .
N4 C31 C30 125.0(10) . .
N4 C31 C32 119.6(10) . .
C30 C31 C32 115.4(9) . .
C33 C32 C31 120.3(9) . .
C28 C33 C32 121.3(9) . .
N4 C34 C35 114.8(16) . .
C34 C35 O6 108.5(16) . .
O8 C37 O7 123.5(8) . .
O8 C37 C38 119.6(7) . .
O7 C37 C38 116.9(7) . .
N5 C38 C37 113.2(7) . .
N5 C39 C40 121.1(10) . .
C39 C40 C41 118.8(11) . .
C42 C41 C40 117.4(10) . .
C42 C41 C44 106.6(13) . .
C40 C41 C44 135.9(14) . .
C43 C42 C41 121.5(11) . .
C42 C43 N5 122.1(10) . .
C45 C44 C41 116.4(16) . .
C44 C45 C46 127.8(16) . .
C47 C46 C51 116.8(9) . .
C47 C46 C45 117.1(12) . .
C51 C46 C45 126.1(13) . .
C48 C47 C46 122.4(11) . .
C47 C48 C49 122.2(11) . .
N6 C49 C50 124.1(12) . .
N6 C49 C48 120.0(12) . .
C50 C49 C48 115.9(9) . .
C51 C50 C49 120.9(10) . .
C50 C51 C46 121.6(10) . .
N6 C52 C53 106.4(14) . .
O9 C53 C52 94(3) . .

loop_
_geom_bond_atom_site_label_1
_geom_bond_atom_site_label_2
_geom_bond_distance
_geom_bond_site_symmetry_2
Tm1 O7 2.197(5) .
Tm1 O5 2.213(5) 2_575
Tm1 O12 2.304(7) .
Tm1 O10 2.330(6) .
Tm1 O1 2.343(6) .
Tm1 O4 2.358(5) .
Tm1 O11 2.386(7) .
Tm1 O2 2.634(5) .
Tm1 C1 2.818(8) .
N1 C3 1.289(12) .
N1 C7 1.307(14) .
N1 C2 1.437(10) .
N2 C13 1.355(10) .
N2 C18 1.427(12) .
N2 C16 1.479(13) .
N3 C21 1.327(10) .
N3 C25 1.330(10) .
N3 C20 1.463(9) .
N4 C31 1.349(12) .
N4 C34 1.404(16) .
N4 C36 1.460(14) .
N5 C39 1.310(12) .
N5 C43 1.357(11) .
N5 C38 1.462(9) .
N6 C49 1.348(12) .
N6 C54 1.445(17) .
N6 C52 1.480(18) .
N7 O13 1.171(12) .
N7 O14 1.185(11) .
N7 O15 1.228(12) .
O1 C1 1.259(9) .
O2 C1 1.231(9) .
O3 C17 1.386(11) .
O4 C19 1.225(9) .
O5 C19 1.238(8) .
O5 Tm1 2.213(5) 2_575
O6 C35 1.493(15) .
O7 C37 1.250(9) .
O8 C37 1.201(9) .
O9 C53 1.415(19) .
C1 C2 1.501(12) .
C3 C4 1.396(15) .
C4 C5 1.400(17) .
C5 C6 1.336(18) .
C5 C8 1.491(12) .
C6 C7 1.393(15) .
C8 C9 1.234(12) .
C9 C10 1.463(11) .
C10 C11 1.352(13) .
C10 C15 1.376(13) .
C11 C12 1.370(12) .
C12 C13 1.394(12) .
C13 C14 1.397(12) .
C14 C15 1.380(12) .
C16 C17 1.475(13) .
C19 C20 1.497(11) .
C21 C22 1.380(11) .
C22 C23 1.408(11) .
C23 C24 1.338(11) .
C23 C26 1.450(10) .
C24 C25 1.369(11) .
C26 C27 1.330(10) .
C27 C28 1.470(10) .
C28 C33 1.368(12) .
C28 C29 1.389(12) .
C29 C30 1.344(12) .
C30 C31 1.381(13) .
C31 C32 1.426(13) .
C32 C33 1.392(12) .
C34 C35 1.445(16) .
C37 C38 1.478(11) .
C39 C40 1.357(15) .
C40 C41 1.425(17) .
C41 C42 1.327(16) .
C41 C44 1.561(14) .
C42 C43 1.311(12) .
C44 C45 1.195(13) .
C45 C46 1.512(13) .
C46 C47 1.354(15) .
C46 C51 1.395(15) .
C47 C48 1.350(13) .
C48 C49 1.402(15) .
C49 C50 1.386(14) .
C50 C51 1.382(13) .
C52 C53 1.525(17) .
